data_7206473
loop_
_publ_author_name
'Jalilian, Ehsan'
'Lidin, Sven'

_publ_section_title
;
 Size matters---sometimes. The
 [CuxIy](y&#x2212;x)&#x2212;(NR4)+(y&#x2212;x) systems
;
_journal_issue 19
_journal_name_full CrystEngComm
_journal_page_first 5730
_journal_paper_doi 10.1039/c1ce05118k
_journal_volume 13
_journal_year 2011
_chemical_formula_moiety '3[Cu2 I3], 3(C4 H12 N)'
_chemical_formula_sum 'C12 H36 Cu6 I9 N3'
_chemical_formula_weight 1745.9
_chemical_name_systematic ' ?'
_space_group_IT_number 2
_symmetry_cell_setting triclinic
_symmetry_space_group_name_Hall '-P 1'
_symmetry_space_group_name_H-M 'P -1'
_cell_angle_alpha 100.2178(19)
_cell_angle_beta 94.2642(18)
_cell_angle_gamma 94.0046(18)
_cell_formula_units_Z 2
_cell_length_a 8.0956(2)
_cell_length_b 9.4197(2)
_cell_length_c 24.9028(6)
_cell_measurement_reflns_used 33849
_cell_measurement_temperature 100
_cell_measurement_theta_max 32.1753
_cell_measurement_theta_min 3.6208
_cell_volume 1857.07(8)
_computing_cell_refinement '<i>CrysAlis RED</i> (Oxford Diffraction, 2008)'
_computing_data_collection '<i>CrysAlis CCD</i> (Oxford Diffraction, 2008)'
_computing_data_reduction '<i>CrysAlis RED</i> (Oxford Diffraction, 2008)'
_computing_molecular_graphics '<i>Diamond</i> (Brandenburg, 1999)'
_computing_publication_material '<i>Jana2000</i> (Petricek, Dusek & Palatinus, 2000)'
_computing_structure_refinement '<i>Jana2000</i> (Petricek, Dusek & Palatinus, 2000)'
_computing_structure_solution '<i>Superflip</i> (Oszlanyi & Suto, 2004)'
_diffrn_ambient_temperature 100
_diffrn_detector_area_resol_mean 16.0
_diffrn_measured_fraction_theta_full 0.98
_diffrn_measured_fraction_theta_max 0.95
_diffrn_measurement_device_type 'Excalibur3 with Sapphire-3 CCD'
_diffrn_measurement_method '\w scans at diffrent \f'
_diffrn_radiation_monochromator graphite
_diffrn_radiation_source 'Fine- focus sealed tube'
_diffrn_radiation_type 'Mo K\a'
_diffrn_radiation_wavelength 0.71069
_diffrn_reflns_av_R_equivalents 0.044
_diffrn_reflns_av_sigmaI/netI 0.0261
_diffrn_reflns_limit_h_max 12
_diffrn_reflns_limit_h_min -11
_diffrn_reflns_limit_k_max 14
_diffrn_reflns_limit_k_min -13
_diffrn_reflns_limit_l_max 37
_diffrn_reflns_limit_l_min -37
_diffrn_reflns_number 56560
_diffrn_reflns_theta_full 29.83
_diffrn_reflns_theta_max 32.21
_diffrn_reflns_theta_min 3.63
_diffrn_standards_number 0
_exptl_absorpt_coefficient_mu 10.863
_exptl_absorpt_correction_T_max 0.722
_exptl_absorpt_correction_T_min 0.085
_exptl_absorpt_correction_type gaussian
_exptl_absorpt_process_details 'RED 171.32.15'
_exptl_crystal_colour colorless
_exptl_crystal_density_diffrn 3.1212
_exptl_crystal_description sheet
_exptl_crystal_F_000 1560
_exptl_crystal_size_max 0.6450
_exptl_crystal_size_mid 0.1080
_exptl_crystal_size_min 0.0386
_exptl_crystal_size_rad 0.1080
_refine_diff_density_max 2.41
_refine_diff_density_min -3.21
_refine_ls_extinction_method none
_refine_ls_goodness_of_fit_gt 2.07
_refine_ls_goodness_of_fit_ref 1.94
_refine_ls_hydrogen_treatment constr
_refine_ls_number_constraints 144
_refine_ls_number_parameters 647
_refine_ls_number_reflns 11547
_refine_ls_number_restraints 12
_refine_ls_R_factor_all 0.0561
_refine_ls_R_factor_gt 0.0465
_refine_ls_shift/su_max 0.0472
_refine_ls_shift/su_mean 0.0025
_refine_ls_structure_factor_coef Fsqd
_refine_ls_weighting_details w=1/(\s^2^(I)+0.0025000002I^2^)
_refine_ls_weighting_scheme sigma
_refine_ls_wR_factor_gt 0.1360
_refine_ls_wR_factor_ref 0.1385
_reflns_number_gt 9846
_reflns_number_total 11547
_reflns_threshold_expression I>3\s(I)
_cod_data_source_file c1ce05118k.txt
_cod_data_source_block (I)
_cod_depositor_comments
;
The following automatic conversions were performed:

'_exptl_absorpt_correction_type' value 'Gaussian' changed to
'gaussian' according to
/home/saulius/struct/CIF-dictionaries/cif_core.dic dictionary named
'cif_core.dic' version 2.4.1 from 2010-06-29.

Automatic conversion script
Id: cif_fix_values 1715 2011-07-08 13:25:40Z adriana 
;
_cod_database_code 7206473

loop_
_symmetry_equiv_pos_site_id
_symmetry_equiv_pos_as_xyz
1 x,y,z
2 -x,-y,-z

loop_
_atom_site_label
_atom_site_type_symbol
_atom_site_fract_x
_atom_site_fract_y
_atom_site_fract_z
_atom_site_adp_type
_atom_site_U_iso_or_equiv
_atom_site_symmetry_multiplicity
_atom_site_occupancy
_atom_site_calc_flag
I1 I -0.15911(17) 0.00482(14) -0.21073(6) Uani 0.0153(5) 2 1 d
I2 I -0.19852(17) 0.43097(14) -0.24021(6) Uani 0.0160(5) 2 1 d
I3 I 0.34156(17) 0.15037(14) -0.24740(6) Uani 0.0147(5) 2 1 d
I4 I -0.13101(17) -0.51903(14) -0.41858(6) Uani 0.0162(5) 2 1 d
I5 I 0.19236(17) 0.39848(14) -0.10479(6) Uani 0.0156(5) 2 1 d
I6 I -0.31013(17) 0.30465(14) -0.08324(6) Uani 0.0155(5) 2 1 d
I7 I -0.28811(18) -0.79573(14) -0.57331(6) Uani 0.0177(5) 2 1 d
I8 I 0.27911(17) -0.04551(14) -0.10960(6) Uani 0.0165(5) 2 1 d
I9 I -0.34678(17) -0.33545(15) -0.54350(6) Uani 0.0176(5) 2 1 d
Cu1 Cu -0.3595(3) 0.2155(3) -0.20658(14) Uani 0.0271(11) 2 1 d
Cu2 Cu 0.1216(3) 0.1230(3) -0.16870(13) Uani 0.0258(11) 2 1 d
Cu3 Cu -0.5826(3) 0.1989(3) -0.13615(12) Uani 0.0247(11) 2 1 d
Cu4 Cu -0.0900(4) 0.3229(3) -0.15638(12) Uani 0.0258(11) 2 1 d
Cu5 Cu -0.3891(4) -0.5949(3) -0.49684(13) Uani 0.0340(12) 2 1 d
Cu6 Cu -0.1281(4) -0.5378(3) -0.53603(13) Uani 0.0313(12) 2 1 d
N1 N 0.7642(7) -0.2198(5) -0.0585(2) Uani 0.014(2) 2 1 d
C11 C 0.7480(17) -0.2909(9) -0.1177(2) Uani 0.034(4) 2 1 d
C12 C 0.7791(13) -0.0588(6) -0.0552(4) Uani 0.021(3) 2 1 d
C13 C 0.6160(9) -0.2656(9) -0.0310(4) Uani 0.022(3) 2 1 d
C14 C 0.9154(9) -0.2650(11) -0.0295(4) Uani 0.025(3) 2 1 d
N2 N 0.3167(7) -0.3598(6) -0.2673(2) Uani 0.018(2) 2 1 d
C21 C 0.3088(12) -0.4265(9) -0.2171(3) Uani 0.017(2) 2 1 d
C22 C 0.4681(9) -0.2545(8) -0.2600(4) Uani 0.020(3) 2 1 d
C23 C 0.3301(15) -0.4769(8) -0.3158(3) Uani 0.026(3) 2 1 d
C24 C 0.1645(8) -0.2808(8) -0.2749(4) Uani 0.019(3) 2 1 d
N3 N 0.1805(8) -0.0330(6) 0.3886(2) Uani 0.018(2) 2 1 d
C31 C 0.1950(13) 0.1213(7) 0.3806(4) Uani 0.024(3) 2 1 d
C32 C 0.1679(19) -0.0360(11) 0.4482(3) Uani 0.042(4) 2 1 d
C33 C 0.0267(10) -0.1113(11) 0.3564(4) Uani 0.029(3) 2 1 d
C34 C 0.3280(10) -0.1067(9) 0.3681(5) Uani 0.029(3) 2 1 d
H111 H 0.858824 -0.283584 -0.132735 Uiso 0.0409 2 1 d
H112 H 0.707527 -0.395104 -0.121174 Uiso 0.0409 2 1 d
H113 H 0.666957 -0.241264 -0.138663 Uiso 0.0409 2 1 d
H121 H 0.808593 -0.009822 -0.016298 Uiso 0.0249 2 1 d
H122 H 0.867826 -0.031686 -0.078289 Uiso 0.0249 2 1 d
H123 H 0.67064 -0.027449 -0.068841 Uiso 0.0249 2 1 d
H131 H 0.641488 -0.240925 0.009687 Uiso 0.026 2 1 d
H132 H 0.518719 -0.213971 -0.041947 Uiso 0.026 2 1 d
H133 H 0.588929 -0.372457 -0.042283 Uiso 0.026 2 1 d
H141 H 0.911886 -0.235574 0.010964 Uiso 0.0305 2 1 d
H142 H 0.91744 -0.372552 -0.039094 Uiso 0.0305 2 1 d
H143 H 1.017494 -0.217201 -0.041113 Uiso 0.0305 2 1 d
H211 H 0.299713 -0.349193 -0.184562 Uiso 0.0198 2 1 d
H212 H 0.209562 -0.498447 -0.221927 Uiso 0.0198 2 1 d
H213 H 0.411978 -0.476468 -0.211338 Uiso 0.0198 2 1 d
H221 H 0.567162 -0.301939 -0.247659 Uiso 0.0235 2 1 d
H222 H 0.486373 -0.223442 -0.295635 Uiso 0.0235 2 1 d
H223 H 0.451534 -0.167985 -0.231872 Uiso 0.0235 2 1 d
H231 H 0.406675 -0.547996 -0.305138 Uiso 0.0309 2 1 d
H232 H 0.217622 -0.527567 -0.328513 Uiso 0.0309 2 1 d
H233 H 0.37494 -0.433228 -0.346106 Uiso 0.0309 2 1 d
H241 H 0.15764 -0.204876 -0.241674 Uiso 0.0224 2 1 d
H242 H 0.170981 -0.234033 -0.307772 Uiso 0.0224 2 1 d
H243 H 0.063421 -0.350827 -0.280125 Uiso 0.0224 2 1 d
H311 H 0.112614 0.176389 0.401907 Uiso 0.0285 2 1 d
H312 H 0.309909 0.165972 0.393646 Uiso 0.0285 2 1 d
H313 H 0.172201 0.124417 0.34079 Uiso 0.0285 2 1 d
H321 H 0.063275 0.005859 0.459835 Uiso 0.0505 2 1 d
H322 H 0.166402 -0.138216 0.454209 Uiso 0.0505 2 1 d
H323 H 0.265805 0.022504 0.470267 Uiso 0.0505 2 1 d
H331 H -0.061651 -0.042563 0.355159 Uiso 0.0348 2 1 d
H332 H 0.052715 -0.150703 0.318228 Uiso 0.0348 2 1 d
H333 H -0.013431 -0.192708 0.374246 Uiso 0.0348 2 1 d
H341 H 0.411831 -0.107551 0.39956 Uiso 0.0353 2 1 d
H342 H 0.291683 -0.208441 0.349638 Uiso 0.0353 2 1 d
H343 H 0.378884 -0.053187 0.341257 Uiso 0.0353 2 1 d

loop_
_atom_site_aniso_label
_atom_site_aniso_type_symbol
_atom_site_aniso_U_11
_atom_site_aniso_U_22
_atom_site_aniso_U_33
_atom_site_aniso_U_12
_atom_site_aniso_U_13
_atom_site_aniso_U_23
I1 I 0.0144(8) 0.0131(7) 0.0188(9) 0.0028(6) 0.0012(7) 0.0036(6)
I2 I 0.0164(8) 0.0140(7) 0.0184(8) 0.0019(6) 0.0019(6) 0.0051(6)
I3 I 0.0146(8) 0.0143(7) 0.0159(8) 0.0020(6) 0.0016(6) 0.0037(6)
I4 I 0.0170(9) 0.0153(8) 0.0168(8) -0.0002(6) 0.0022(6) 0.0049(6)
I5 I 0.0163(9) 0.0149(8) 0.0162(8) 0.0032(6) 0.0008(7) 0.0034(6)
I6 I 0.0162(9) 0.0118(7) 0.0185(8) 0.0005(6) 0.0011(7) 0.0036(6)
I7 I 0.0210(9) 0.0138(8) 0.0185(8) 0.0023(6) 0.0028(7) 0.0023(6)
I8 I 0.0186(9) 0.0122(7) 0.0196(9) 0.0033(6) 0.0021(7) 0.0042(6)
I9 I 0.0176(9) 0.0158(8) 0.0200(9) 0.0041(6) 0.0018(7) 0.0041(6)
Cu1 Cu 0.0166(17) 0.0246(17) 0.043(2) 0.0014(14) 0.0005(15) 0.0152(16)
Cu2 Cu 0.0188(18) 0.0230(16) 0.036(2) -0.0021(13) -0.0064(15) 0.0109(14)
Cu3 Cu 0.0161(16) 0.0315(19) 0.0260(18) -0.0038(14) -0.0031(13) 0.0084(14)
Cu4 Cu 0.0215(18) 0.0306(17) 0.0260(18) -0.0011(14) -0.0049(15) 0.0116(15)
Cu5 Cu 0.028(2) 0.0345(19) 0.037(2) -0.0044(16) 0.0131(16) -0.0042(16)
Cu6 Cu 0.0228(18) 0.0298(19) 0.041(2) -0.0021(15) 0.0141(16) 0.0025(16)
N1 N 0.023(4) 0.012(3) 0.010(3) 0.008(3) 0.011(3) 0.002(2)
C11 C 0.076(9) 0.016(4) 0.011(4) 0.005(5) 0.014(5) 0.001(3)
C12 C 0.038(6) 0.012(3) 0.014(4) 0.001(4) 0.010(4) 0.005(3)
C13 C 0.032(5) 0.010(3) 0.024(5) 0.002(3) -0.001(4) 0.008(3)
C14 C 0.022(5) 0.025(4) 0.037(6) 0.010(4) 0.006(4) 0.021(4)
N2 N 0.022(4) 0.016(3) 0.015(3) 0.000(3) 0.000(3) 0.006(3)
C21 C 0.022(4) 0.019(4) 0.011(4) 0.003(3) 0.004(3) 0.007(3)
C22 C 0.014(4) 0.017(4) 0.026(5) -0.001(3) 0.004(4) 0.001(3)
C23 C 0.041(6) 0.020(4) 0.015(4) 0.004(4) 0.000(4) 0.000(3)
C24 C 0.016(4) 0.015(4) 0.029(5) 0.001(3) 0.009(4) 0.009(3)
N3 N 0.024(4) 0.012(3) 0.017(3) -0.002(3) -0.002(3) 0.006(3)
C31 C 0.025(5) 0.017(4) 0.030(5) 0.002(4) 0.006(4) 0.004(4)
C32 C 0.095(12) 0.016(4) 0.014(4) 0.003(6) -0.001(6) 0.005(4)
C33 C 0.017(5) 0.038(6) 0.029(5) 0.000(4) 0.002(4) -0.002(5)
C34 C 0.019(5) 0.013(4) 0.053(7) -0.003(3) -0.001(5) 0.002(4)

loop_
_atom_type_symbol
_atom_type_scat_dispersion_real
_atom_type_scat_dispersion_imag
_atom_type_scat_source
I -0.474 1.812 'International Tables Vol C tables 4.2.6.8 and 6.1.1.1'
Cu 0.320 1.265 'International Tables Vol C tables 4.2.6.8 and 6.1.1.1'
N 0.006 0.003 'International Tables Vol C tables 4.2.6.8 and 6.1.1.1'
C 0.003 0.002 'International Tables Vol C tables 4.2.6.8 and 6.1.1.1'
H 0.000 0.000 'International Tables Vol C tables 4.2.6.8 and 6.1.1.1'

loop_
_geom_angle_atom_site_label_1
_geom_angle_atom_site_label_2
_geom_angle_atom_site_label_3
_geom_angle_site_symmetry_1
_geom_angle_site_symmetry_3
_geom_angle
_geom_angle_publ_flag
I2 I1 I2 1_545 . 161.35(4) no
I2 I1 I3 1_545 1_455 109.54(3) no
I2 I1 I3 1_545 . 107.37(3) no
I2 I1 I5 1_545 . 136.96(4) no
I2 I1 I6 1_545 . 129.80(4) no
I2 I1 I8 1_545 1_455 84.78(3) no
I2 I1 I8 1_545 . 81.13(3) no
I2 I1 Cu1 1_545 . 138.97(7) no
I2 I1 Cu2 1_545 1_455 101.05(4) no
I2 I1 Cu2 1_545 . 113.43(8) no
I2 I1 Cu3 1_545 . 114.21(5) no
I2 I1 Cu3 1_545 1_655 108.98(5) no
I2 I1 Cu4 1_545 . 161.04(7) no
I2 I1 I3 . 1_455 60.67(3) no
I2 I1 I3 . . 75.06(3) no
I2 I1 I5 . . 59.85(3) no
I2 I1 I6 . . 63.40(3) no
I2 I1 I8 . 1_455 97.75(3) no
I2 I1 I8 . . 114.29(4) no
I2 I1 Cu2 . 1_455 75.92(4) no
I2 I1 Cu2 . . 79.71(8) no
I2 I1 Cu3 . . 68.34(5) no
I2 I1 Cu3 . 1_655 83.39(5) no
I3 I1 I3 1_455 . 132.60(4) no
I3 I1 I5 1_455 . 109.61(4) no
I3 I1 I6 1_455 . 66.53(3) no
I3 I1 I8 1_455 1_455 49.68(3) no
I3 I1 I8 1_455 . 156.10(4) no
I3 I1 Cu2 1_455 . 136.42(8) no
I3 I1 Cu3 1_455 1_655 141.20(5) no
I3 I1 Cu4 1_455 . 81.51(6) no
I3 I1 I5 . . 54.31(3) no
I3 I1 I6 . . 109.13(4) no
I3 I1 I8 . 1_455 162.05(4) no
I3 I1 I8 . . 58.03(3) no
I3 I1 Cu1 . . 111.18(8) no
I3 I1 Cu2 . 1_455 150.84(4) no
I3 I1 Cu3 . . 137.59(5) no
I3 I1 Cu4 . . 72.58(6) no
I5 I1 I6 . . 55.48(3) no
I5 I1 I8 . 1_455 107.79(3) no
I5 I1 I8 . . 55.91(3) no
I5 I1 Cu1 . . 79.30(7) no
I5 I1 Cu2 . 1_455 107.26(4) no
I5 I1 Cu3 . . 88.21(4) no
I6 I1 I8 . 1_455 53.53(3) no
I6 I1 I8 . . 90.08(4) no
I6 I1 Cu1 . . 46.25(8) no
I6 I1 Cu2 . 1_455 53.75(3) no
I6 I1 Cu2 . . 80.49(7) no
I6 I1 Cu3 . 1_655 85.33(4) no
I8 I1 I8 1_455 . 112.82(4) no
I8 I1 Cu1 1_455 . 61.79(8) no
I8 I1 Cu2 1_455 . 127.44(8) no
I8 I1 Cu3 1_455 1_655 130.83(5) no
I8 I1 Cu4 1_455 . 91.60(7) no
I8 I1 Cu1 . . 131.88(8) no
I8 I1 Cu2 . 1_455 134.89(5) no
I8 I1 Cu3 . . 120.06(5) no
I8 I1 Cu4 . . 83.17(6) no
Cu1 I1 Cu2 . . 106.00(10) no
Cu1 I1 Cu3 . 1_655 110.85(8) no
Cu1 I1 Cu4 . . 51.13(8) no
Cu2 I1 Cu2 1_455 . 133.98(8) no
Cu2 I1 Cu3 1_455 1_655 138.95(5) no
Cu2 I1 Cu4 1_455 . 82.69(7) no
Cu2 I1 Cu3 . . 114.52(8) no
Cu2 I1 Cu4 . . 55.16(9) no
Cu3 I1 Cu3 . 1_655 119.46(5) no
Cu3 I1 Cu4 . . 65.44(7) no
Cu3 I1 Cu4 1_655 . 60.17(7) no
I1 I2 I1 . 1_565 161.35(4) no
I1 I2 I3 . 1_455 61.98(3) no
I1 I2 I3 . . 53.88(3) no
I1 I2 I4 . 1_565 114.09(4) no
I1 I2 I5 . 1_455 82.59(3) no
I1 I2 I5 . . 65.95(3) no
I1 I2 I6 . . 57.62(3) no
I1 I2 I8 . 1_565 121.20(3) no
I1 I2 I9 . 2_454 103.06(3) no
I1 I2 Cu3 . . 57.22(4) no
I1 I2 Cu3 . 1_655 53.54(4) no
I1 I2 Cu4 . . 45.77(7) no
I1 I2 I3 1_565 1_455 125.19(4) no
I1 I2 I3 1_565 . 120.87(3) no
I1 I2 I4 1_565 1_565 81.75(3) no
I1 I2 I5 1_565 1_455 93.29(3) no
I1 I2 I5 1_565 . 96.72(3) no
I1 I2 I6 1_565 . 107.67(3) no
I1 I2 I9 1_565 2_454 95.19(3) no
I1 I2 Cu1 1_565 . 140.19(8) no
I1 I2 Cu2 1_565 . 131.66(4) no
I1 I2 Cu3 1_565 . 117.28(5) no
I1 I2 Cu3 1_565 1_655 112.83(4) no
I1 I2 Cu4 1_565 . 115.58(7) no
I3 I2 I3 1_455 . 113.76(4) no
I3 I2 I4 1_455 1_565 105.91(4) no
I3 I2 I5 1_455 . 115.50(4) no
I3 I2 I6 1_455 . 64.99(3) no
I3 I2 I8 1_455 1_565 147.88(4) no
I3 I2 I9 1_455 2_454 63.64(3) no
I3 I2 Cu2 1_455 . 93.77(5) no
I3 I2 Cu3 1_455 1_655 113.95(4) no
I3 I2 Cu4 1_455 . 87.60(7) no
I3 I2 I4 . 1_565 86.98(3) no
I3 I2 I5 . 1_455 131.86(3) no
I3 I2 I5 . . 50.13(3) no
I3 I2 I6 . . 91.96(3) no
I3 I2 I8 . 1_565 84.50(3) no
I3 I2 I9 . 2_454 115.49(3) no
I3 I2 Cu1 . . 90.28(7) no
I3 I2 Cu3 . . 108.13(5) no
I3 I2 Cu4 . . 59.70(7) no
I4 I2 I5 1_565 1_455 134.15(3) no
I4 I2 I5 1_565 . 128.93(4) no
I4 I2 I6 1_565 . 169.45(4) no
I4 I2 I8 1_565 1_565 101.04(3) no
I4 I2 Cu1 1_565 . 127.56(8) no
I4 I2 Cu2 1_565 . 116.98(5) no
I4 I2 Cu3 1_565 . 140.03(5) no
I4 I2 Cu3 1_565 1_655 111.21(4) no
I4 I2 Cu4 1_565 . 146.62(8) no
I5 I2 I5 1_455 . 96.91(3) no
I5 I2 I8 1_455 1_565 105.43(3) no
I5 I2 I9 1_455 2_454 91.39(3) no
I5 I2 Cu2 1_455 . 100.25(5) no
I5 I2 Cu3 1_455 1_655 112.61(4) no
I5 I2 Cu4 1_455 . 75.81(7) no
I5 I2 I6 . . 56.00(3) no
I5 I2 I8 . 1_565 55.31(3) no
I5 I2 I9 . 2_454 165.04(4) no
I5 I2 Cu1 . . 84.54(8) no
I5 I2 Cu3 . . 85.79(5) no
I6 I2 I8 . 1_565 89.29(3) no
I6 I2 I9 . 2_454 127.99(3) no
I6 I2 Cu2 . . 60.49(5) no
I6 I2 Cu3 . 1_655 70.06(4) no
I8 I2 I9 1_565 2_454 133.93(3) no
I8 I2 Cu1 1_565 . 130.80(8) no
I8 I2 Cu2 1_565 . 89.25(4) no
I8 I2 Cu3 1_565 . 116.75(4) no
I8 I2 Cu3 1_565 1_655 70.66(3) no
I8 I2 Cu4 1_565 . 79.13(7) no
I9 I2 Cu1 2_454 . 92.07(7) no
I9 I2 Cu2 2_454 . 130.18(4) no
I9 I2 Cu3 2_454 . 96.74(4) no
I9 I2 Cu3 2_454 1_655 140.88(4) no
I9 I2 Cu4 2_454 . 146.93(7) no
Cu1 I2 Cu2 . . 64.17(8) no
Cu1 I2 Cu3 . 1_655 83.58(8) no
Cu1 I2 Cu4 . . 56.77(10) no
Cu2 I2 Cu3 . . 77.88(6) no
Cu3 I2 Cu3 . 1_655 93.99(5) no
Cu3 I2 Cu4 . . 59.43(8) no
I1 I3 I1 . 1_655 132.60(4) no
I1 I3 I2 . . 51.05(3) no
I1 I3 I2 . 1_655 159.10(4) no
I1 I3 I5 . . 67.33(3) no
I1 I3 I6 . 1_655 110.26(4) no
I1 I3 I7 . 2_544 91.53(3) no
I1 I3 I8 . . 59.79(3) no
I1 I3 I9 . 2_554 113.01(3) no
I1 I3 Cu1 . 1_655 143.74(9) no
I1 I3 Cu3 . 1_655 85.27(7) no
I1 I3 Cu4 . 1_655 141.56(5) no
I1 I3 C11 . 1_565 123.41(11) no
I1 I3 I2 1_655 . 163.76(4) no
I1 I3 I2 1_655 1_655 57.35(3) no
I1 I3 I5 1_655 . 109.16(4) no
I1 I3 I6 1_655 1_655 54.04(3) no
I1 I3 I7 1_655 2_544 88.77(3) no
I1 I3 I8 1_655 . 76.96(4) no
I1 I3 I9 1_655 2_554 106.87(4) no
I1 I3 Cu1 1_655 . 153.09(5) no
I1 I3 Cu2 1_655 . 114.44(8) no
I1 I3 Cu3 1_655 1_655 70.62(7) no
I1 I3 Cu4 1_655 . 139.00(5) no
I2 I3 I2 . 1_655 113.76(4) no
I2 I3 I5 . . 55.66(3) no
I2 I3 I6 . 1_655 109.97(3) no
I2 I3 I7 . 2_544 107.35(3) no
I2 I3 I8 . . 97.63(4) no
I2 I3 I9 . 2_554 81.10(3) no
I2 I3 Cu1 . 1_655 133.61(8) no
I2 I3 Cu2 . . 59.33(7) no
I2 I3 Cu3 . 1_655 95.46(7) no
I2 I3 Cu4 . 1_655 127.98(4) no
I2 I3 I5 1_655 . 92.41(3) no
I2 I3 I6 1_655 1_655 57.85(3) no
I2 I3 I7 1_655 2_544 108.02(4) no
I2 I3 I8 1_655 . 115.83(4) no
I2 I3 I9 1_655 2_554 73.50(3) no
I2 I3 Cu1 1_655 . 137.77(4) no
I2 I3 Cu2 1_655 . 131.02(7) no
I2 I3 Cu3 1_655 1_655 82.02(7) no
I2 I3 Cu4 1_655 . 119.38(5) no
I5 I3 I6 . 1_655 55.73(3) no
I5 I3 I7 . 2_544 158.21(4) no
I5 I3 I8 . . 60.98(3) no
I5 I3 I9 . 2_554 124.52(4) no
I5 I3 Cu1 . . 56.49(4) no
I5 I3 Cu1 . 1_655 87.73(8) no
I5 I3 Cu4 . 1_655 82.61(4) no
I6 I3 I7 1_655 2_544 142.62(4) no
I6 I3 I8 1_655 . 59.20(3) no
I6 I3 I9 1_655 2_554 130.69(3) no
I6 I3 Cu1 1_655 . 110.35(4) no
I6 I3 Cu2 1_655 . 78.32(7) no
I6 I3 Cu4 1_655 . 88.30(4) no
I7 I3 I8 2_544 . 113.79(4) no
I7 I3 I9 2_544 2_554 57.66(3) no
I7 I3 Cu1 2_544 . 102.02(4) no
I7 I3 Cu1 2_544 1_655 113.53(8) no
I7 I3 Cu2 2_544 . 120.47(7) no
I7 I3 Cu3 2_544 1_655 147.73(8) no
I7 I3 Cu4 2_544 . 125.30(5) no
I7 I3 Cu4 2_544 1_655 118.83(5) no
I8 I3 I9 . 2_554 169.91(3) no
I8 I3 Cu1 . . 76.13(4) no
I8 I3 Cu1 . 1_655 85.47(9) no
I8 I3 Cu4 . . 68.97(5) no
I8 I3 Cu4 . 1_655 85.20(5) no
I9 I3 Cu1 2_554 . 99.67(4) no
I9 I3 Cu1 2_554 1_655 102.70(9) no
I9 I3 Cu2 2_554 . 138.67(8) no
I9 I3 Cu3 2_554 1_655 151.18(7) no
I9 I3 Cu4 2_554 . 110.64(5) no
I9 I3 Cu4 2_554 1_655 103.52(5) no
Cu1 I3 Cu1 . 1_655 144.19(9) no
Cu1 I3 Cu3 . 1_655 88.21(7) no
Cu1 I3 Cu4 . 1_655 139.10(5) no
Cu1 I3 Cu2 1_655 . 112.82(11) no
Cu1 I3 Cu3 1_655 1_655 59.40(10) no
Cu1 I3 Cu4 1_655 . 121.04(9) no
Cu2 I3 Cu3 . 1_655 53.49(9) no
Cu2 I3 Cu4 . 1_655 109.85(8) no
Cu3 I3 Cu4 1_655 . 68.57(8) no
Cu3 I3 Cu4 1_655 1_655 56.39(7) no
Cu4 I3 Cu4 . 1_655 115.85(5) no
I2 I4 I7 1_545 . 132.19(4) no
I2 I4 I7 1_545 2_444 91.24(3) no
I2 I4 I7 1_545 2_544 111.44(4) no
I2 I4 I9 1_545 . 140.72(4) no
I2 I4 I9 1_545 2_444 87.34(4) no
I2 I4 I9 1_545 2_544 107.26(4) no
I2 I4 Cu5 1_545 . 119.98(8) no
I2 I4 Cu5 1_545 2_444 111.28(5) no
I2 I4 Cu5 1_545 2_544 129.03(5) no
I2 I4 Cu6 1_545 . 169.28(7) no
I2 I4 Cu6 1_545 2_444 91.53(4) no
I2 I4 Cu6 1_545 2_544 130.59(9) no
I4 I4 I7 2_544 . 57.57(3) no
I4 I4 I7 2_544 2_444 106.23(3) no
I4 I4 I7 2_544 2_544 55.83(3) no
I4 I4 I9 2_544 . 57.23(3) no
I4 I4 I9 2_544 2_444 110.89(4) no
I4 I4 I9 2_544 2_544 54.14(3) no
I4 I4 Cu5 2_544 . 78.15(8) no
I4 I4 Cu5 2_544 2_444 88.18(5) no
I4 I4 Cu6 2_544 2_444 108.12(4) no
I7 I4 I7 . 2_444 92.31(3) no
I7 I4 I7 . 2_544 113.41(4) no
I7 I4 I9 . . 61.64(3) no
I7 I4 I9 . 2_444 61.05(3) no
I7 I4 I9 . 2_544 82.19(3) no
I7 I4 Cu5 . 2_444 65.66(5) no
I7 I4 Cu5 . 2_544 85.74(5) no
I7 I4 Cu6 . 2_444 73.24(4) no
I7 I4 Cu6 . 2_544 84.40(8) no
I7 I4 I7 2_444 2_544 105.33(3) no
I7 I4 I9 2_444 . 49.50(3) no
I7 I4 I9 2_444 2_444 48.50(3) no
I7 I4 I9 2_444 2_544 159.32(4) no
I7 I4 Cu5 2_444 . 56.57(7) no
I7 I4 Cu5 2_444 2_544 124.60(5) no
I7 I4 Cu6 2_444 . 88.61(7) no
I7 I4 Cu6 2_444 2_544 123.77(9) no
I7 I4 I9 2_544 . 82.95(4) no
I7 I4 I9 2_544 2_444 149.56(5) no
I7 I4 I9 2_544 2_544 59.76(3) no
I7 I4 Cu5 2_544 . 124.55(9) no
I7 I4 Cu5 2_544 2_444 111.69(5) no
I7 I4 Cu6 2_544 . 78.88(7) no
I7 I4 Cu6 2_544 2_444 128.37(5) no
I9 I4 I9 . 2_444 68.05(3) no
I9 I4 I9 . 2_544 111.37(4) no
I9 I4 Cu5 . 2_544 82.74(5) no
I9 I4 Cu6 . 2_444 54.19(4) no
I9 I4 Cu6 . 2_544 81.38(9) no
I9 I4 I9 2_444 2_544 139.05(4) no
I9 I4 Cu5 2_444 2_544 143.11(5) no
I9 I4 Cu6 2_444 . 84.54(7) no
I9 I4 Cu6 2_444 2_544 141.54(9) no
I9 I4 Cu5 2_544 . 117.78(8) no
I9 I4 Cu5 2_544 2_444 140.47(6) no
I9 I4 Cu6 2_544 . 74.94(7) no
I9 I4 Cu6 2_544 2_444 155.29(4) no
Cu5 I4 Cu5 . 2_544 110.38(9) no
Cu5 I4 Cu6 . . 51.80(9) no
Cu5 I4 Cu6 . 2_544 108.81(11) no
Cu5 I4 Cu5 2_444 2_544 115.92(6) no
Cu5 I4 Cu6 2_444 . 65.56(8) no
Cu5 I4 Cu6 2_444 2_544 114.54(10) no
Cu5 I4 Cu6 2_544 . 58.58(7) no
Cu5 I4 Cu6 2_544 2_444 136.90(6) no
Cu6 I4 Cu6 . 2_444 83.72(7) no
Cu6 I4 Cu6 . 2_544 57.02(9) no
Cu6 I4 Cu6 2_444 2_544 135.51(9) no
I1 I5 I2 . . 54.20(3) no
I1 I5 I2 . 1_655 103.21(3) no
I1 I5 I3 . . 58.36(3) no
I1 I5 I6 . . 55.06(3) no
I1 I5 I6 . 1_655 113.20(4) no
I1 I5 I6 . 2_565 143.13(4) no
I1 I5 I8 . . 56.47(3) no
I1 I5 I8 . 1_565 133.91(4) no
I1 I5 Cu1 . 1_655 87.37(4) no
I1 I5 Cu3 . 1_655 77.98(6) no
I1 I5 Cu4 . 1_655 108.94(4) no
I2 I5 I2 . 1_655 96.91(3) no
I2 I5 I3 . . 74.21(3) no
I2 I5 I6 . . 60.84(3) no
I2 I5 I6 . 1_655 140.01(4) no
I2 I5 I6 . 2_565 130.29(4) no
I2 I5 I8 . . 109.33(4) no
I2 I5 I8 . 1_565 79.78(3) no
I2 I5 Cu1 . 1_655 101.92(5) no
I2 I5 Cu2 . . 72.26(7) no
I2 I5 Cu3 . 1_655 113.48(7) no
I2 I5 Cu4 . 1_655 119.92(4) no
I2 I5 I3 1_655 . 45.00(3) no
I2 I5 I6 1_655 . 154.76(4) no
I2 I5 I6 1_655 1_655 45.46(3) no
I2 I5 I6 1_655 2_565 111.35(3) no
I2 I5 I8 1_655 . 86.24(3) no
I2 I5 I8 1_655 1_565 77.58(3) no
I2 I5 Cu1 1_655 . 117.68(5) no
I2 I5 Cu2 1_655 . 84.60(7) no
I2 I5 Cu3 1_655 1_655 48.65(7) no
I2 I5 Cu4 1_655 . 117.85(8) no
I3 I5 I6 . . 112.71(4) no
I3 I5 I6 . 1_655 68.58(3) no
I3 I5 I6 . 2_565 152.22(4) no
I3 I5 I8 . . 59.77(3) no
I3 I5 I8 . 1_565 110.82(4) no
I3 I5 Cu1 . . 79.13(4) no
I3 I5 Cu4 . . 80.88(7) no
I3 I5 Cu4 . 1_655 54.40(3) no
I6 I5 I6 . 1_655 149.27(5) no
I6 I5 I6 . 2_565 93.11(3) no
I6 I5 I8 . . 90.17(4) no
I6 I5 I8 . 1_565 107.40(4) no
I6 I5 Cu1 . 1_655 142.28(5) no
I6 I5 Cu2 . . 77.49(7) no
I6 I5 Cu3 . 1_655 126.18(7) no
I6 I5 Cu4 . 1_655 161.48(4) no
I6 I5 I6 1_655 2_565 84.03(3) no
I6 I5 I8 1_655 . 63.27(3) no
I6 I5 I8 1_655 1_565 99.92(3) no
I6 I5 Cu1 1_655 . 143.61(5) no
I6 I5 Cu2 1_655 . 88.42(7) no
I6 I5 Cu4 1_655 . 146.61(8) no
I6 I5 I8 2_565 . 112.44(4) no
I6 I5 I8 2_565 1_565 68.24(3) no
I6 I5 Cu1 2_565 . 128.41(5) no
I6 I5 Cu1 2_565 1_655 120.47(5) no
I6 I5 Cu2 2_565 . 147.14(8) no
I6 I5 Cu3 2_565 1_655 115.93(7) no
I6 I5 Cu4 2_565 . 126.84(8) no
I6 I5 Cu4 2_565 1_655 98.02(4) no
I8 I5 I8 . 1_565 162.41(4) no
I8 I5 Cu1 . . 86.43(4) no
I8 I5 Cu1 . 1_655 62.68(5) no
I8 I5 Cu4 . . 90.16(8) no
I8 I5 Cu4 . 1_655 71.92(4) no
I8 I5 Cu1 1_565 . 107.08(5) no
I8 I5 Cu1 1_565 1_655 101.22(5) no
I8 I5 Cu2 1_565 . 144.61(8) no
I8 I5 Cu3 1_565 1_655 124.86(8) no
I8 I5 Cu4 1_565 . 103.40(8) no
I8 I5 Cu4 1_565 1_655 90.51(4) no
Cu1 I5 Cu1 . 1_655 110.93(5) no
Cu1 I5 Cu2 . . 55.56(7) no
Cu1 I5 Cu3 . 1_655 108.07(7) no
Cu1 I5 Cu4 . 1_655 133.52(5) no
Cu1 I5 Cu2 1_655 . 65.01(7) no
Cu1 I5 Cu4 1_655 . 112.68(8) no
Cu2 I5 Cu3 . 1_655 53.15(8) no
Cu2 I5 Cu4 . . 58.93(9) no
Cu2 I5 Cu4 . 1_655 85.20(7) no
Cu3 I5 Cu4 1_655 . 111.14(9) no
Cu4 I5 Cu4 . 1_655 135.10(8) no
I1 I6 I2 . . 58.97(3) no
I1 I6 I3 . 1_455 59.44(3) no
I1 I6 I5 . 1_455 114.46(4) no
I1 I6 I5 . . 69.46(3) no
I1 I6 I5 . 2_565 149.25(4) no
I1 I6 I6 . 2_465 167.32(4) no
I1 I6 I8 . 1_455 77.39(3) no
I1 I6 I8 . . 45.80(3) no
I1 I6 I8 . 2_555 107.26(4) no
I1 I6 Cu2 . 1_455 83.70(4) no
I1 I6 Cu3 . . 77.26(7) no
I1 I6 Cu3 . 1_655 52.84(3) no
I1 I6 Cu4 . . 46.93(7) no
I2 I6 I3 . 1_455 57.16(3) no
I2 I6 I5 . 1_455 91.91(4) no
I2 I6 I5 . . 63.15(3) no
I2 I6 I5 . 2_565 127.53(4) no
I2 I6 I6 . 2_465 120.99(3) no
I2 I6 I8 . 1_455 110.72(4) no
I2 I6 I8 . . 85.57(3) no
I2 I6 I8 . 2_555 162.51(4) no
I2 I6 Cu2 . 1_455 88.22(5) no
I2 I6 Cu2 . . 60.94(5) no
I2 I6 Cu3 . . 83.56(8) no
I2 I6 Cu3 . 1_655 68.19(4) no
I3 I6 I5 1_455 1_455 55.69(3) no
I3 I6 I5 1_455 . 114.87(4) no
I3 I6 I5 1_455 2_565 151.32(4) no
I3 I6 I6 1_455 2_465 109.04(3) no
I3 I6 I8 1_455 1_455 54.67(3) no
I3 I6 I8 1_455 . 105.09(3) no
I3 I6 I8 1_455 2_555 127.81(3) no
I3 I6 Cu2 1_455 . 89.52(5) no
I3 I6 Cu3 1_455 1_655 107.59(4) no
I3 I6 Cu4 1_455 . 79.93(7) no
I5 I6 I5 1_455 . 149.27(5) no
I5 I6 I5 1_455 2_565 95.97(3) no
I5 I6 I6 1_455 2_465 53.48(3) no
I5 I6 I8 1_455 1_455 59.15(3) no
I5 I6 I8 1_455 . 157.20(3) no
I5 I6 I8 1_455 2_555 104.33(4) no
I5 I6 Cu1 1_455 . 81.98(7) no
I5 I6 Cu2 1_455 . 144.81(5) no
I5 I6 Cu3 1_455 1_655 159.79(5) no
I5 I6 Cu4 1_455 . 124.23(8) no
I5 I6 I5 . 2_565 86.89(3) no
I5 I6 I6 . 2_465 122.68(3) no
I5 I6 I8 . 1_455 144.05(4) no
I5 I6 I8 . . 45.42(3) no
I5 I6 I8 . 2_555 103.07(4) no
I5 I6 Cu1 . . 86.13(7) no
I5 I6 Cu2 . 1_455 147.85(5) no
I5 I6 Cu3 . . 141.54(8) no
I5 I6 I8 2_565 1_455 117.72(4) no
I5 I6 I8 2_565 . 103.53(3) no
I5 I6 I8 2_565 2_555 58.04(3) no
I5 I6 Cu1 2_565 . 162.25(7) no
I5 I6 Cu2 2_565 1_455 123.96(5) no
I5 I6 Cu2 2_565 . 118.00(5) no
I5 I6 Cu3 2_565 . 130.59(8) no
I5 I6 Cu3 2_565 1_655 99.04(4) no
I5 I6 Cu4 2_565 . 118.97(7) no
I6 I6 I8 2_465 1_455 91.59(3) no
I6 I6 I8 2_465 . 144.59(3) no
I6 I6 I8 2_465 2_555 74.95(3) no
I6 I6 Cu1 2_465 . 132.45(7) no
I6 I6 Cu2 2_465 1_455 83.63(4) no
I6 I6 Cu2 2_465 . 159.12(4) no
I6 I6 Cu3 2_465 . 90.08(7) no
I6 I6 Cu3 2_465 1_655 139.84(3) no
I6 I6 Cu4 2_465 . 140.65(7) no
I8 I6 I8 1_455 . 100.63(3) no
I8 I6 I8 1_455 2_555 73.47(3) no
I8 I6 Cu1 1_455 . 76.42(6) no
I8 I6 Cu2 1_455 . 107.35(5) no
I8 I6 Cu3 1_455 1_655 123.34(4) no
I8 I6 Cu4 1_455 . 121.97(7) no
I8 I6 I8 . 2_555 76.94(3) no
I8 I6 Cu1 . . 82.90(6) no
I8 I6 Cu2 . 1_455 123.12(4) no
I8 I6 Cu3 . . 117.83(8) no
I8 I6 Cu4 . . 54.91(7) no
I8 I6 Cu1 2_555 . 139.61(7) no
I8 I6 Cu2 2_555 1_455 101.54(5) no
I8 I6 Cu2 2_555 . 101.58(5) no
I8 I6 Cu3 2_555 . 104.80(8) no
I8 I6 Cu3 2_555 1_655 95.10(4) no
I8 I6 Cu4 2_555 . 130.55(8) no
Cu1 I6 Cu2 . 1_455 61.73(7) no
Cu1 I6 Cu2 . . 62.87(7) no
Cu1 I6 Cu3 . . 55.55(9) no
Cu1 I6 Cu3 . 1_655 79.59(7) no
Cu1 I6 Cu4 . . 51.40(8) no
Cu2 I6 Cu2 1_455 . 117.09(5) no
Cu2 I6 Cu3 1_455 1_655 136.43(5) no
Cu2 I6 Cu4 1_455 . 113.03(8) no
Cu2 I6 Cu3 . . 110.57(8) no
Cu3 I6 Cu3 . 1_655 129.88(8) no
Cu3 I6 Cu4 . . 106.93(10) no
I3 I7 I4 2_544 . 167.31(4) no
I3 I7 I4 2_544 2_444 104.61(3) no
I3 I7 I4 2_544 2_544 106.36(4) no
I3 I7 I9 2_544 1_545 68.14(3) no
I3 I7 I9 2_544 . 129.21(4) no
I3 I7 I9 2_544 2_444 131.49(4) no
I3 I7 I9 2_544 2_544 118.42(3) no
I3 I7 Cu5 2_544 . 155.39(8) no
I3 I7 Cu5 2_544 2_444 132.19(5) no
I3 I7 Cu6 2_544 . 135.29(9) no
I3 I7 Cu6 2_544 2_544 138.06(5) no
I4 I7 I4 . 2_444 87.69(3) no
I4 I7 I4 . 2_544 66.59(3) no
I4 I7 I9 . 1_545 108.71(4) no
I4 I7 I9 . . 57.49(3) no
I4 I7 I9 . 2_444 59.84(3) no
I4 I7 I9 . 2_544 48.96(3) no
I4 I7 Cu5 . 2_444 59.82(4) no
I4 I7 I4 2_444 2_544 105.33(3) no
I4 I7 I9 2_444 1_545 119.52(3) no
I4 I7 I9 2_444 . 48.52(3) no
I4 I7 I9 2_444 2_444 46.04(3) no
I4 I7 I9 2_444 2_544 132.97(3) no
I4 I7 Cu5 2_444 . 51.04(7) no
I4 I7 Cu6 2_444 . 84.73(8) no
I4 I7 Cu6 2_444 2_544 104.94(5) no
I4 I7 I9 2_544 1_545 134.92(4) no
I4 I7 I9 2_544 . 59.20(3) no
I4 I7 I9 2_544 2_444 117.54(4) no
I4 I7 I9 2_544 2_544 46.74(3) no
I4 I7 Cu5 2_544 . 86.34(8) no
I4 I7 Cu5 2_544 2_444 89.74(5) no
I9 I7 I9 1_545 . 158.04(4) no
I9 I7 I9 1_545 2_444 92.49(4) no
I9 I7 I9 1_545 2_544 94.66(3) no
I9 I7 Cu5 1_545 . 117.57(9) no
I9 I7 Cu5 1_545 2_444 128.26(5) no
I9 I7 Cu6 1_545 . 143.85(9) no
I9 I7 Cu6 1_545 2_544 119.34(5) no
I9 I7 I9 . 2_444 66.02(3) no
I9 I7 I9 . 2_544 87.71(3) no
I9 I7 Cu6 . 2_544 59.38(5) no
I9 I7 I9 2_444 2_544 106.72(3) no
I9 I7 Cu6 2_444 . 86.40(8) no
I9 I7 Cu6 2_444 2_544 90.41(5) no
I9 I7 Cu5 2_544 . 85.72(7) no
I9 I7 Cu5 2_544 2_444 105.51(4) no
I9 I7 Cu6 2_544 . 51.75(7) no
Cu5 I7 Cu6 . . 55.21(10) no
Cu5 I7 Cu6 . 2_544 62.64(8) no
Cu5 I7 Cu6 2_444 . 62.24(8) no
Cu5 I7 Cu6 2_444 2_544 78.54(5) no
I1 I8 I1 . 1_655 112.82(4) no
I1 I8 I2 . 1_545 56.43(3) no
I1 I8 I3 . . 62.19(3) no
I1 I8 I5 . 1_545 100.23(3) no
I1 I8 I5 . . 67.62(3) no
I1 I8 I6 . 1_655 117.99(4) no
I1 I8 I6 . 2_555 127.11(4) no
I1 I8 I8 . 2_655 153.89(4) no
I1 I8 Cu1 . 1_655 93.95(5) no
I1 I8 Cu3 . 1_655 87.84(7) no
I1 I8 Cu4 . 1_655 113.04(4) no
I1 I8 I2 1_655 1_545 109.97(3) no
I1 I8 I3 1_655 . 53.36(3) no
I1 I8 I5 1_655 1_545 103.90(3) no
I1 I8 I5 1_655 . 92.82(3) no
I1 I8 I6 1_655 . 133.78(3) no
I1 I8 I6 1_655 1_655 49.07(3) no
I1 I8 I6 1_655 2_555 117.66(3) no
I1 I8 I8 1_655 2_655 87.80(3) no
I1 I8 Cu2 1_655 . 92.83(8) no
I1 I8 Cu3 1_655 1_655 53.78(7) no
I1 I8 Cu4 1_655 . 108.56(5) no
I2 I8 I3 1_545 . 94.37(3) no
I2 I8 I5 1_545 . 123.98(4) no
I2 I8 I6 1_545 . 88.78(2) no
I2 I8 I6 1_545 1_655 157.03(4) no
I2 I8 I6 1_545 2_555 91.41(3) no
I2 I8 I8 1_545 2_655 133.13(3) no
I2 I8 Cu1 1_545 1_655 119.19(5) no
I2 I8 Cu2 1_545 . 87.35(6) no
I2 I8 Cu3 1_545 1_655 133.51(7) no
I2 I8 Cu4 1_545 . 93.55(4) no
I2 I8 Cu4 1_545 1_655 136.21(4) no
I3 I8 I5 . 1_545 127.68(4) no
I3 I8 I5 . . 59.25(3) no
I3 I8 I6 . . 84.40(3) no
I3 I8 I6 . 1_655 66.14(3) no
I3 I8 I6 . 2_555 170.68(4) no
I3 I8 I8 . 2_655 128.85(3) no
I3 I8 Cu4 . . 58.59(4) no
I3 I8 Cu4 . 1_655 52.69(4) no
I5 I8 I5 1_545 . 162.41(4) no
I5 I8 I6 1_545 . 118.01(3) no
I5 I8 I6 1_545 1_655 138.90(4) no
I5 I8 I6 1_545 2_555 53.72(2) no
I5 I8 I8 1_545 2_655 89.46(3) no
I5 I8 Cu1 1_545 1_655 131.24(5) no
I5 I8 Cu2 1_545 . 132.23(7) no
I5 I8 Cu3 1_545 1_655 157.48(8) no
I5 I8 Cu4 1_545 . 134.54(4) no
I5 I8 Cu4 1_545 1_655 129.83(4) no
I5 I8 I6 . 1_655 57.58(3) no
I5 I8 I6 . 2_555 122.64(4) no
I5 I8 I8 . 2_655 96.71(3) no
I5 I8 Cu1 . 1_655 64.34(5) no
I5 I8 Cu4 . 1_655 67.73(4) no
I6 I8 I6 . 1_655 100.63(3) no
I6 I8 I6 . 2_555 103.06(3) no
I6 I8 I8 . 2_655 110.03(3) no
I6 I8 Cu1 . 1_655 104.55(5) no
I6 I8 Cu3 . 1_655 82.34(7) no
I6 I8 Cu4 . 1_655 112.00(4) no
I6 I8 I6 1_655 2_555 106.53(3) no
I6 I8 I8 1_655 2_655 63.06(3) no
I6 I8 Cu2 1_655 . 84.91(7) no
I6 I8 Cu4 1_655 . 86.52(4) no
I6 I8 Cu1 2_555 1_655 138.67(5) no
I6 I8 Cu2 2_555 . 147.74(8) no
I6 I8 Cu3 2_555 1_655 135.06(7) no
I6 I8 Cu4 2_555 . 128.37(5) no
I6 I8 Cu4 2_555 1_655 118.51(4) no
I8 I8 Cu1 2_655 1_655 97.74(4) no
I8 I8 Cu2 2_655 . 136.28(7) no
I8 I8 Cu3 2_655 1_655 92.33(7) no
I8 I8 Cu4 2_655 . 122.25(4) no
I8 I8 Cu4 2_655 1_655 76.95(3) no
Cu1 I8 Cu2 1_655 . 66.66(8) no
Cu1 I8 Cu4 1_655 . 79.95(6) no
Cu2 I8 Cu3 . 1_655 55.10(9) no
Cu2 I8 Cu4 . 1_655 82.69(7) no
Cu3 I8 Cu4 1_655 . 61.21(7) no
Cu4 I8 Cu4 . 1_655 91.39(5) no
I2 I9 I4 2_454 . 147.14(4) no
I2 I9 I4 2_454 2_444 48.23(3) no
I2 I9 I4 2_454 2_544 107.92(3) no
I2 I9 I7 2_454 . 88.31(3) no
I2 I9 I7 2_454 1_565 83.40(3) no
I2 I9 I7 2_454 2_444 99.57(3) no
I2 I9 I7 2_454 2_544 150.84(3) no
I2 I9 I9 2_454 2_444 97.27(3) no
I2 I9 Cu5 2_454 . 107.60(7) no
I2 I9 Cu5 2_454 2_444 83.75(8) no
I2 I9 Cu5 2_454 2_544 130.46(4) no
I2 I9 Cu6 2_454 . 115.49(7) no
I2 I9 Cu6 2_454 2_444 83.48(4) no
I2 I9 Cu6 2_454 2_544 143.70(5) no
I3 I9 I4 2_554 . 152.27(4) no
I3 I9 I4 2_554 2_444 89.41(3) no
I3 I9 I4 2_554 2_544 83.66(3) no
I3 I9 I7 2_554 . 106.97(3) no
I3 I9 I7 2_554 1_565 54.19(2) no
I3 I9 I7 2_554 2_444 122.64(4) no
I3 I9 I7 2_554 2_544 109.99(3) no
I3 I9 I9 2_554 2_444 139.84(3) no
I3 I9 Cu5 2_554 . 141.11(7) no
I3 I9 Cu5 2_554 2_444 123.04(9) no
I3 I9 Cu5 2_554 2_544 98.96(4) no
I3 I9 Cu6 2_554 . 110.79(8) no
I3 I9 Cu6 2_554 2_444 122.40(5) no
I3 I9 Cu6 2_554 2_544 119.63(5) no
I4 I9 I4 . 2_444 111.95(4) no
I4 I9 I4 . 2_544 68.63(4) no
I4 I9 I7 . . 60.88(3) no
I4 I9 I7 . 1_565 129.45(4) no
I4 I9 I7 . 2_444 84.46(4) no
I4 I9 I7 . 2_544 50.32(3) no
I4 I9 I9 . 2_444 57.79(3) no
I4 I9 Cu5 . 2_444 82.42(9) no
I4 I9 Cu5 . 2_544 54.51(4) no
I4 I9 Cu6 . 2_444 83.27(5) no
I4 I9 I4 2_444 2_544 139.05(4) no
I4 I9 I7 2_444 . 82.98(3) no
I4 I9 I7 2_444 1_565 105.93(4) no
I4 I9 I7 2_444 2_444 59.11(3) no
I4 I9 I7 2_444 2_544 160.55(4) no
I4 I9 I9 2_444 2_444 54.16(3) no
I4 I9 Cu5 2_444 . 75.41(7) no
I4 I9 Cu5 2_444 2_544 155.82(5) no
I4 I9 Cu6 2_444 . 118.09(7) no
I4 I9 Cu6 2_444 2_544 141.26(6) no
I4 I9 I7 2_544 . 61.04(3) no
I4 I9 I7 2_544 1_565 102.33(4) no
I4 I9 I7 2_544 2_444 151.60(5) no
I4 I9 I7 2_544 2_544 48.86(3) no
I4 I9 I9 2_544 2_444 111.75(4) no
I4 I9 Cu5 2_544 . 85.09(7) no
I4 I9 Cu5 2_544 2_444 142.73(9) no
I4 I9 Cu6 2_544 2_444 143.96(5) no
I7 I9 I7 . 1_565 158.04(4) no
I7 I9 I7 . 2_444 113.98(4) no
I7 I9 I7 . 2_544 92.29(3) no
I7 I9 I9 . 2_444 57.53(3) no
I7 I9 Cu5 . 2_444 84.80(8) no
I7 I9 Cu5 . 2_544 72.89(4) no
I7 I9 Cu6 . 2_444 86.01(5) no
I7 I9 Cu6 . 2_544 65.13(5) no
I7 I9 I7 1_565 2_444 87.51(3) no
I7 I9 I7 1_565 2_544 85.34(3) no
I7 I9 I9 1_565 2_444 143.69(4) no
I7 I9 Cu5 1_565 . 164.40(7) no
I7 I9 Cu5 1_565 2_444 114.29(9) no
I7 I9 Cu5 1_565 2_544 97.28(4) no
I7 I9 Cu6 1_565 . 133.85(8) no
I7 I9 Cu6 1_565 2_444 113.05(5) no
I7 I9 Cu6 1_565 2_544 111.80(5) no
I7 I9 I7 2_444 2_544 106.72(3) no
I7 I9 I9 2_444 2_444 56.45(3) no
I7 I9 Cu5 2_444 . 79.87(7) no
I7 I9 Cu5 2_444 2_544 129.97(5) no
I7 I9 Cu6 2_444 . 126.02(9) no
I7 I9 Cu6 2_444 2_544 113.36(6) no
I7 I9 I9 2_544 2_444 107.58(4) no
I7 I9 Cu5 2_544 . 89.51(7) no
I7 I9 Cu5 2_544 2_444 125.34(8) no
I7 I9 Cu6 2_544 . 57.22(6) no
I7 I9 Cu6 2_544 2_444 125.65(5) no
I9 I9 Cu5 2_444 2_544 108.95(5) no
I9 I9 Cu6 2_444 . 78.55(8) no
I9 I9 Cu6 2_444 2_544 89.00(5) no
Cu5 I9 Cu5 . 2_444 57.71(10) no
Cu5 I9 Cu5 . 2_544 84.09(8) no
Cu5 I9 Cu6 . . 51.87(10) no
Cu5 I9 Cu6 . 2_444 58.93(8) no
Cu5 I9 Cu6 . 2_544 65.90(8) no
Cu5 I9 Cu5 2_444 2_544 136.86(9) no
Cu5 I9 Cu6 2_444 . 109.58(12) no
Cu5 I9 Cu6 2_444 2_544 115.84(10) no
Cu5 I9 Cu6 2_544 2_444 137.75(6) no
Cu6 I9 Cu6 . 2_444 110.79(9) no
Cu6 I9 Cu6 2_444 2_544 116.71(7) no
I1 Cu1 I2 . . 106.91(11) no
I1 Cu1 I3 . 1_455 117.80(11) no
I1 Cu1 I3 . . 44.11(6) no
I1 Cu1 I5 . 1_455 139.42(12) no
I1 Cu1 I5 . . 69.44(7) no
I1 Cu1 I6 . . 94.63(11) no
I1 Cu1 I8 . 1_455 88.87(9) no
I1 Cu1 Cu2 . 1_455 117.98(11) no
I1 Cu1 Cu3 . . 112.42(15) no
I1 Cu1 Cu4 . 1_455 138.70(10) no
I1 Cu1 Cu4 . . 73.05(11) no
I2 Cu1 I3 . 1_455 115.94(13) no
I2 Cu1 I3 . . 63.23(7) no
I2 Cu1 I5 . 1_455 108.98(9) no
I2 Cu1 I5 . . 63.92(6) no
I2 Cu1 I6 . . 102.58(9) no
I2 Cu1 I8 . 1_455 161.29(10) no
I2 Cu1 Cu2 . 1_455 134.55(11) no
I2 Cu1 Cu2 . . 80.84(9) no
I2 Cu1 Cu3 . . 134.13(14) no
I2 Cu1 Cu4 . 1_455 114.23(9) no
I2 Cu1 Cu4 . . 61.05(10) no
I3 Cu1 I3 1_455 . 144.19(10) no
I3 Cu1 I5 1_455 1_455 60.45(7) no
I3 Cu1 I5 1_455 . 171.23(11) no
I3 Cu1 I6 1_455 . 116.04(12) no
I3 Cu1 I8 1_455 1_455 62.28(7) no
I3 Cu1 Cu2 1_455 . 153.78(11) no
I3 Cu1 Cu3 1_455 . 64.07(10) no
I3 Cu1 Cu4 1_455 . 168.47(15) no
I3 Cu1 I5 . 1_455 155.29(6) no
I3 Cu1 I5 . . 44.37(3) no
I3 Cu1 I6 . . 97.94(7) no
I3 Cu1 I8 . 1_455 130.31(7) no
I3 Cu1 Cu2 . 1_455 162.08(8) no
I3 Cu1 Cu3 . . 144.94(12) no
I3 Cu1 Cu4 . 1_455 176.55(6) no
I3 Cu1 Cu4 . . 46.23(9) no
I5 Cu1 I5 1_455 . 110.93(6) no
I5 Cu1 I6 1_455 . 59.60(6) no
I5 Cu1 I8 1_455 1_455 52.99(4) no
I5 Cu1 Cu2 1_455 . 135.96(9) no
I5 Cu1 Cu4 1_455 . 109.08(11) no
I5 Cu1 I6 . . 56.77(5) no
I5 Cu1 I8 . 1_455 114.73(7) no
I5 Cu1 Cu2 . 1_455 138.11(9) no
I5 Cu1 Cu3 . . 109.26(11) no
I5 Cu1 Cu4 . 1_455 132.80(6) no
I6 Cu1 Cu2 . 1_455 81.34(8) no
I6 Cu1 Cu2 . . 76.40(8) no
I6 Cu1 Cu3 . . 52.56(9) no
I6 Cu1 Cu4 . 1_455 80.20(7) no
I6 Cu1 Cu4 . . 56.69(10) no
I8 Cu1 Cu2 1_455 . 108.40(9) no
I8 Cu1 Cu4 1_455 1_455 51.55(4) no
I8 Cu1 Cu4 1_455 . 116.53(13) no
Cu2 Cu1 Cu2 1_455 . 141.97(11) no
Cu2 Cu1 Cu4 1_455 . 137.86(14) no
Cu2 Cu1 Cu3 . . 119.86(13) no
Cu2 Cu1 Cu4 . 1_455 154.57(9) no
Cu3 Cu1 Cu4 . . 109.24(15) no
Cu4 Cu1 Cu4 1_455 . 130.80(12) no
I1 Cu2 I1 . 1_655 133.98(9) no
I1 Cu2 I2 . . 67.01(7) no
I1 Cu2 I3 . . 112.07(11) no
I1 Cu2 I5 . . 127.50(12) no
I1 Cu2 I6 . . 65.98(7) no
I1 Cu2 I6 . 1_655 174.02(11) no
I1 Cu2 I8 . . 111.57(12) no
I1 Cu2 Cu1 . 1_655 142.80(11) no
I1 Cu2 Cu3 . . 42.53(6) no
I1 Cu2 Cu3 . 1_655 169.63(15) no
I1 Cu2 Cu4 . . 72.74(10) no
I1 Cu2 I2 1_655 . 127.94(7) no
I1 Cu2 I3 1_655 . 41.23(5) no
I1 Cu2 I5 1_655 . 96.96(7) no
I1 Cu2 I6 1_655 . 159.50(6) no
I1 Cu2 I6 1_655 1_655 42.56(3) no
I1 Cu2 I8 1_655 . 61.38(6) no
I1 Cu2 Cu1 1_655 . 156.59(9) no
I1 Cu2 Cu3 1_655 . 176.34(6) no
I1 Cu2 Cu4 1_655 . 144.66(11) no
I2 Cu2 I3 . . 88.82(9) no
I2 Cu2 I5 . . 71.80(7) no
I2 Cu2 I6 . . 58.57(4) no
I2 Cu2 I6 . 1_655 118.94(6) no
I2 Cu2 I8 . . 169.08(11) no
I2 Cu2 Cu1 . . 34.99(5) no
I2 Cu2 Cu1 . 1_655 108.09(8) no
I2 Cu2 Cu3 . . 53.42(5) no
I2 Cu2 Cu3 . 1_655 120.14(12) no
I3 Cu2 I5 . . 97.86(10) no
I3 Cu2 I6 . . 146.14(11) no
I3 Cu2 I6 . 1_655 68.55(6) no
I3 Cu2 I8 . . 101.47(10) no
I3 Cu2 Cu1 . . 115.84(11) no
I3 Cu2 Cu3 . . 138.57(10) no
I3 Cu2 Cu3 . 1_655 62.53(10) no
I3 Cu2 Cu4 . . 114.44(14) no
I5 Cu2 I6 . . 65.33(7) no
I5 Cu2 I6 . 1_655 57.49(6) no
I5 Cu2 I8 . . 102.83(10) no
I5 Cu2 Cu1 . . 90.55(9) no
I5 Cu2 Cu1 . 1_655 80.22(8) no
I5 Cu2 Cu3 . . 86.69(8) no
I5 Cu2 Cu3 . 1_655 62.85(9) no
I5 Cu2 Cu4 . . 55.55(8) no
I6 Cu2 I6 . 1_655 117.09(6) no
I6 Cu2 I8 . . 110.65(10) no
I6 Cu2 Cu1 . 1_655 145.32(8) no
I6 Cu2 Cu3 . 1_655 123.72(11) no
I6 Cu2 Cu1 1_655 . 147.63(8) no
I6 Cu2 Cu1 1_655 1_655 36.93(5) no
I6 Cu2 Cu3 1_655 . 140.77(6) no
I6 Cu2 Cu3 1_655 1_655 6.75(8) no
I6 Cu2 Cu4 1_655 . 112.68(9) no
I8 Cu2 Cu1 . . 138.21(12) no
I8 Cu2 Cu1 . 1_655 79.74(8) no
I8 Cu2 Cu3 . . 117.70(10) no
I8 Cu2 Cu3 . 1_655 62.98(11) no
I8 Cu2 Cu4 . . 139.36(15) no
Cu1 Cu2 Cu1 . 1_655 141.97(11) no
Cu1 Cu2 Cu3 . 1_655 151.64(13) no
Cu1 Cu2 Cu3 1_655 . 160.37(9) no
Cu1 Cu2 Cu3 1_655 1_655 30.69(9) no
Cu1 Cu2 Cu4 1_655 . 122.39(12) no
Cu3 Cu2 Cu3 . 1_655 147.36(11) no
Cu3 Cu2 Cu4 1_655 . 117.33(14) no
I1 Cu3 I1 1_455 . 119.46(6) no
I1 Cu3 I2 1_455 1_455 43.07(3) no
I1 Cu3 I2 1_455 . 123.08(7) no
I1 Cu3 I3 1_455 1_455 61.52(6) no
I1 Cu3 I5 1_455 1_455 69.23(6) no
I1 Cu3 I6 1_455 1_455 41.83(3) no
I1 Cu3 I6 1_455 . 170.56(11) no
I1 Cu3 I8 1_455 1_455 59.44(6) no
I1 Cu3 Cu1 1_455 . 117.52(10) no
I1 Cu3 Cu2 1_455 . 142.40(6) no
I1 Cu3 Cu4 1_455 . 151.78(8) no
I1 Cu3 I2 . 1_455 130.69(7) no
I1 Cu3 I2 . . 54.44(4) no
I1 Cu3 I3 . 1_455 73.15(7) no
I1 Cu3 I5 . 1_455 160.42(11) no
I1 Cu3 I6 . 1_455 161.13(6) no
I1 Cu3 I6 . . 68.46(7) no
I1 Cu3 I8 . 1_455 96.39(9) no
I1 Cu3 Cu2 . 1_455 124.47(11) no
I1 Cu3 Cu4 . 1_455 148.54(8) no
I1 Cu3 Cu4 . . 41.81(5) no
I2 Cu3 I6 1_455 . 136.87(10) no
I2 Cu3 I8 1_455 1_455 100.67(7) no
I2 Cu3 Cu1 1_455 . 103.92(11) no
I2 Cu3 Cu2 1_455 . 141.02(7) no
I2 Cu3 Cu4 1_455 . 125.49(8) no
I2 Cu3 I3 . 1_455 63.84(7) no
I2 Cu3 I5 . 1_455 105.98(9) no
I2 Cu3 I6 . 1_455 132.40(7) no
I2 Cu3 I6 . . 65.18(7) no
I2 Cu3 I8 . 1_455 149.39(10) no
I2 Cu3 Cu2 . 1_455 123.74(12) no
I2 Cu3 Cu2 . . 48.70(4) no
I2 Cu3 Cu4 . 1_455 113.67(8) no
I2 Cu3 Cu4 . . 32.51(5) no
I3 Cu3 I5 1_455 1_455 99.38(10) no
I3 Cu3 I6 1_455 1_455 93.99(7) no
I3 Cu3 I6 1_455 . 127.67(13) no
I3 Cu3 I8 1_455 1_455 101.73(9) no
I3 Cu3 Cu1 1_455 . 56.53(9) no
I3 Cu3 Cu2 1_455 1_455 63.98(10) no
I3 Cu3 Cu2 1_455 . 90.20(8) no
I3 Cu3 Cu4 1_455 1_455 75.65(8) no
I3 Cu3 Cu4 1_455 . 90.39(9) no
I5 Cu3 Cu1 1_455 . 126.99(15) no
I5 Cu3 Cu2 1_455 1_455 64.01(10) no
I5 Cu3 Cu2 1_455 . 144.64(9) no
I5 Cu3 Cu4 1_455 1_455 32.69(5) no
I5 Cu3 Cu4 1_455 . 122.17(10) no
I6 Cu3 I6 1_455 . 129.88(9) no
I6 Cu3 I8 1_455 1_455 72.28(7) no
I6 Cu3 Cu1 1_455 . 145.67(12) no
I6 Cu3 Cu2 1_455 . 175.54(6) no
I6 Cu3 Cu4 1_455 . 155.04(8) no
I6 Cu3 I8 . 1_455 116.44(13) no
I6 Cu3 Cu1 . . 71.89(10) no
I6 Cu3 Cu2 . 1_455 166.62(15) no
I6 Cu3 Cu2 . . 45.75(6) no
I6 Cu3 Cu4 . 1_455 137.64(11) no
I8 Cu3 Cu1 1_455 . 126.44(13) no
I8 Cu3 Cu2 1_455 1_455 61.92(10) no
I8 Cu3 Cu2 1_455 . 108.35(9) no
I8 Cu3 Cu4 1_455 1_455 85.99(8) no
I8 Cu3 Cu4 1_455 . 130.70(11) no
Cu1 Cu3 Cu2 . 1_455 120.42(15) no
Cu1 Cu3 Cu4 . 1_455 124.82(13) no
Cu2 Cu3 Cu4 . 1_455 161.84(9) no
Cu4 Cu3 Cu4 1_455 . 143.06(10) no
I1 Cu4 I2 . . 96.62(9) no
I1 Cu4 I3 . 1_455 61.35(5) no
I1 Cu4 I3 . . 67.51(6) no
I1 Cu4 I5 . 1_455 94.56(7) no
I1 Cu4 I5 . . 116.99(11) no
I1 Cu4 I6 . . 93.58(9) no
I1 Cu4 I8 . 1_455 59.25(6) no
I1 Cu4 I8 . . 59.20(6) no
I1 Cu4 Cu1 . . 55.81(9) no
I1 Cu4 Cu1 . 1_655 83.24(7) no
I1 Cu4 Cu2 . . 52.10(8) no
I1 Cu4 Cu3 . . 72.75(7) no
I1 Cu4 Cu3 . 1_655 82.44(8) no
I2 Cu4 I3 . 1_455 61.10(6) no
I2 Cu4 I3 . . 90.67(9) no
I2 Cu4 I5 . 1_455 79.78(7) no
I2 Cu4 I5 . . 123.32(13) no
I2 Cu4 I6 . . 114.27(12) no
I2 Cu4 I8 . 1_455 102.52(8) no
I2 Cu4 I8 . . 140.44(10) no
I2 Cu4 Cu1 . . 62.18(11) no
I2 Cu4 Cu1 . 1_655 102.11(9) no
I2 Cu4 Cu2 . . 119.98(13) no
I2 Cu4 Cu3 . . 88.07(9) no
I2 Cu4 Cu3 . 1_655 122.28(11) no
I3 Cu4 I3 1_455 . 115.85(6) no
I3 Cu4 I5 1_455 1_455 42.99(3) no
I3 Cu4 I5 1_455 . 175.54(12) no
I3 Cu4 I6 1_455 . 68.52(6) no
I3 Cu4 I8 1_455 1_455 42.11(3) no
I3 Cu4 I8 1_455 . 118.01(6) no
I3 Cu4 Cu1 1_455 1_655 136.23(6) no
I3 Cu4 Cu2 1_455 . 113.28(9) no
I3 Cu4 Cu3 1_455 1_655 143.27(7) no
I3 Cu4 I5 . 1_455 158.74(6) no
I3 Cu4 I5 . . 65.80(7) no
I3 Cu4 I6 . . 150.82(11) no
I3 Cu4 I8 . 1_455 126.12(6) no
I3 Cu4 I8 . . 52.44(4) no
I3 Cu4 Cu1 . . 110.49(11) no
I3 Cu4 Cu3 . . 139.81(8) no
I5 Cu4 I5 1_455 . 135.10(9) no
I5 Cu4 I8 1_455 1_455 40.35(3) no
I5 Cu4 I8 1_455 . 128.84(6) no
I5 Cu4 Cu1 1_455 . 48.27(9) no
I5 Cu4 Cu1 1_455 1_655 177.23(7) no
I5 Cu4 Cu2 1_455 . 140.43(11) no
I5 Cu4 Cu3 1_455 1_655 157.91(8) no
I5 Cu4 I6 . . 107.93(11) no
I5 Cu4 I8 . 1_455 133.45(10) no
I5 Cu4 I8 . . 59.26(7) no
I5 Cu4 Cu1 . . 172.49(16) no
I5 Cu4 Cu1 . 1_655 45.40(7) no
I5 Cu4 Cu2 . . 65.52(10) no
I5 Cu4 Cu3 . . 142.99(12) no
I6 Cu4 I8 . . 99.12(9) no
I6 Cu4 Cu1 . . 71.92(11) no
I6 Cu4 Cu1 . 1_655 143.58(10) no
I6 Cu4 Cu2 . . 117.02(14) no
I6 Cu4 Cu3 . 1_655 123.41(11) no
I8 Cu4 I8 1_455 . 91.39(5) no
I8 Cu4 Cu1 1_455 . 42.68(10) no
I8 Cu4 Cu1 1_455 1_655 136.92(6) no
I8 Cu4 Cu2 1_455 . 100.10(10) no
I8 Cu4 Cu3 1_455 1_655 124.15(8) no
I8 Cu4 Cu1 . . 113.23(11) no
I8 Cu4 Cu1 . 1_655 48.50(4) no
I8 Cu4 Cu3 . . 110.37(8) no
Cu1 Cu4 Cu1 . 1_655 130.80(11) no
Cu1 Cu4 Cu2 . . 107.61(13) no
Cu1 Cu4 Cu3 . 1_655 137.48(12) no
Cu1 Cu4 Cu3 1_655 . 154.91(8) no
Cu2 Cu4 Cu3 . . 118.47(12) no
Cu3 Cu4 Cu3 . 1_655 143.06(10) no
I4 Cu5 I4 . 2_444 149.08(10) no
I4 Cu5 I4 . 2_544 69.62(7) no
I4 Cu5 I7 . . 106.50(12) no
I4 Cu5 I7 . 2_444 95.35(8) no
I4 Cu5 I9 . . 95.41(10) no
I4 Cu5 I9 . 2_444 111.61(13) no
I4 Cu5 Cu5 . 2_444 117.14(13) no
I4 Cu5 Cu6 . 1_455 141.26(10) no
I4 Cu5 Cu6 . . 68.01(11) no
I4 Cu5 Cu6 . 2_444 119.75(11) no
I4 Cu5 I4 2_444 2_544 115.92(7) no
I4 Cu5 I7 2_444 . 102.09(9) no
I4 Cu5 I7 2_444 2_444 54.53(4) no
I4 Cu5 I9 2_444 . 66.71(7) no
I4 Cu5 I9 2_444 2_444 64.36(8) no
I4 Cu5 I9 2_444 2_544 158.63(8) no
I4 Cu5 Cu6 2_444 . 117.33(13) no
I4 Cu5 Cu6 2_444 2_544 142.42(10) no
I4 Cu5 I7 2_544 2_444 118.76(7) no
I4 Cu5 I9 2_544 . 59.50(6) no
I4 Cu5 I9 2_544 2_444 177.32(11) no
I4 Cu5 I9 2_544 2_544 42.75(3) no
I4 Cu5 Cu5 2_544 2_444 113.48(12) no
I4 Cu5 Cu6 2_544 1_455 138.17(8) no
I4 Cu5 Cu6 2_544 2_444 145.08(9) no
I7 Cu5 I7 . 2_444 155.55(11) no
I7 Cu5 I9 . . 102.54(12) no
I7 Cu5 I9 . 2_444 115.79(12) no
I7 Cu5 I9 . 2_544 68.42(7) no
I7 Cu5 Cu5 . 2_444 130.93(15) no
I7 Cu5 Cu6 . 1_455 111.14(9) no
I7 Cu5 Cu6 . . 62.32(10) no
I7 Cu5 Cu6 . 2_444 132.11(10) no
I7 Cu5 Cu6 . 2_544 83.79(9) no
I7 Cu5 I9 2_444 . 63.79(7) no
I7 Cu5 I9 2_444 2_444 63.72(7) no
I7 Cu5 I9 2_444 2_544 130.35(6) no
I7 Cu5 Cu6 2_444 1_455 50.42(4) no
I7 Cu5 Cu6 2_444 . 118.72(12) no
I7 Cu5 Cu6 2_444 2_544 110.15(7) no
I9 Cu5 I9 . 2_444 122.29(13) no
I9 Cu5 I9 . 2_544 95.91(8) no
I9 Cu5 Cu5 . 2_444 54.02(10) no
I9 Cu5 Cu6 . 1_455 85.27(8) no
I9 Cu5 Cu6 . . 60.17(11) no
I9 Cu5 Cu6 . 2_444 85.63(9) no
I9 Cu5 Cu6 . 2_544 75.75(8) no
I9 Cu5 I9 2_444 2_544 136.86(11) no
I9 Cu5 Cu5 2_444 2_444 68.27(11) no
I9 Cu5 Cu6 2_444 1_455 42.17(7) no
I9 Cu5 Cu6 2_444 . 177.48(17) no
I9 Cu5 Cu6 2_444 2_544 145.68(12) no
I9 Cu5 Cu5 2_544 2_444 144.26(11) no
I9 Cu5 Cu6 2_544 1_455 178.80(7) no
I9 Cu5 Cu6 2_544 . 41.36(10) no
I9 Cu5 Cu6 2_544 2_444 158.65(8) no
Cu5 Cu5 Cu6 2_444 . 114.19(17) no
Cu5 Cu5 Cu6 2_444 2_544 121.33(12) no
Cu6 Cu5 Cu6 1_455 . 139.57(14) no
Cu6 Cu5 Cu6 1_455 2_544 158.21(9) no
Cu6 Cu5 N2 1_455 2_544 90.46(8) no
Cu6 Cu5 C22 1_455 2_544 80.43(9) no
Cu6 Cu5 C23 1_455 1_455 67.65(13) no
Cu6 Cu5 C23 1_455 2_544 88.37(15) no
Cu6 Cu5 C24 1_455 2_544 103.54(9) no
Cu6 Cu5 Cu6 . 2_444 145.80(15) no
Cu6 Cu5 Cu6 2_444 2_544 142.88(9) no
I4 Cu6 I4 . 2_444 96.28(8) no
I4 Cu6 I4 . 2_544 122.98(11) no
I4 Cu6 I7 . . 101.49(12) no
I4 Cu6 I7 . 2_544 64.49(6) no
I4 Cu6 I9 . . 95.40(10) no
I4 Cu6 I9 . 2_444 60.02(6) no
I4 Cu6 I9 . 2_544 66.82(7) no
I4 Cu6 Cu5 . . 60.19(11) no
I4 Cu6 Cu5 . 1_655 85.13(8) no
I4 Cu6 Cu5 . 2_444 76.32(8) no
I4 Cu6 Cu5 . 2_544 85.91(8) no
I4 Cu6 Cu6 . 2_544 54.22(10) no
I4 Cu6 I4 2_444 2_544 135.51(11) no
I4 Cu6 I7 2_444 . 69.63(7) no
I4 Cu6 I7 2_444 2_544 129.60(6) no
I4 Cu6 I9 2_444 2_444 42.54(3) no
I4 Cu6 I9 2_444 2_544 159.22(8) no
I4 Cu6 Cu5 2_444 . 41.69(10) no
I4 Cu6 Cu5 2_444 1_655 178.59(7) no
I4 Cu6 Cu5 2_444 2_544 158.10(8) no
I4 Cu6 Cu6 2_444 2_544 144.24(12) no
I4 Cu6 I7 2_544 . 115.94(12) no
I4 Cu6 I7 2_544 2_544 63.81(7) no
I4 Cu6 I9 2_544 . 110.67(13) no
I4 Cu6 I9 2_544 2_444 176.84(11) no
I4 Cu6 I9 2_544 2_544 65.13(7) no
I4 Cu6 Cu5 2_544 . 176.81(16) no
I4 Cu6 Cu5 2_544 1_655 43.21(7) no
I4 Cu6 Cu5 2_544 2_444 144.33(13) no
I4 Cu6 Cu6 2_544 2_544 68.76(11) no
I7 Cu6 I7 . 2_544 155.26(12) no
I7 Cu6 I9 . . 107.82(11) no
I7 Cu6 I9 . 2_444 61.52(7) no
I7 Cu6 I9 . 2_544 100.86(10) no
I7 Cu6 Cu5 . . 62.46(10) no
I7 Cu6 Cu5 . 1_655 110.17(9) no
I7 Cu6 Cu5 . 2_444 84.52(9) no
I7 Cu6 Cu5 . 2_544 131.41(11) no
I7 Cu6 Cu6 . 2_544 130.12(15) no
I9 Cu6 I9 . 2_444 69.21(7) no
I9 Cu6 I9 . 2_544 148.91(10) no
I9 Cu6 Cu5 . . 67.96(11) no
I9 Cu6 Cu5 . 1_655 141.10(9) no
I9 Cu6 Cu5 . 2_544 119.31(10) no
I9 Cu6 Cu6 . 2_544 116.48(13) no
I9 Cu6 I9 2_444 2_544 116.71(8) no
I9 Cu6 Cu5 2_444 1_655 138.69(8) no
I9 Cu6 Cu5 2_444 2_544 145.91(9) no
I9 Cu6 Cu6 2_444 2_544 114.24(12) no
I9 Cu6 Cu5 2_544 . 117.60(14) no
I9 Cu6 Cu5 2_544 2_444 143.11(10) no
Cu5 Cu6 Cu5 . 1_655 139.57(14) no
Cu5 Cu6 Cu5 . 2_544 146.10(14) no
Cu5 Cu6 Cu6 . 2_544 114.42(16) no
Cu5 Cu6 Cu5 1_655 2_444 158.48(8) no
Cu5 Cu6 Cu5 2_444 2_544 142.88(9) no
Cu5 Cu6 Cu6 2_444 2_544 121.53(12) no
C11 N1 C12 . . 108.4(6) no
C11 N1 C13 . . 110.3(7) no
C11 N1 C14 . . 110.0(7) no
C12 N1 C13 . . 110.5(6) no
C12 N1 C14 . . 110.0(6) no
C13 N1 C14 . . 107.6(6) no
N1 C11 H111 . . 109.4723 no
N1 C11 H112 . . 109.4726 no
N1 C11 H113 . . 109.4712 no
H111 C11 H112 . . 109.4706 no
H111 C11 H113 . . 109.4706 no
H112 C11 H113 . . 109.4701 no
N1 C12 H121 . . 109.4724 no
N1 C12 H122 . . 109.4709 no
N1 C12 H123 . . 109.4704 no
H121 C12 H122 . . 109.471 no
H121 C12 H123 . . 109.4714 no
H122 C12 H123 . . 109.4712 no
N1 C13 H131 . . 109.472 no
N1 C13 H132 . . 109.471 no
N1 C13 H133 . . 109.4713 no
H131 C13 H132 . . 109.471 no
H131 C13 H133 . . 109.4714 no
H132 C13 H133 . . 109.4707 no
N1 C14 H141 . . 109.4714 no
N1 C14 H142 . . 109.4706 no
N1 C14 H143 . . 109.4705 no
H141 C14 H142 . . 109.4722 no
H141 C14 H143 . . 109.4714 no
H142 C14 H143 . . 109.4713 no
C21 N2 C22 . . 108.9(6) no
C21 N2 C23 . . 108.9(6) no
C21 N2 C24 . . 109.4(6) no
C22 N2 C23 . . 109.2(6) no
C22 N2 C24 . . 109.2(5) no
C23 N2 C24 . . 111.2(6) no
N2 C21 H211 . . 109.4711 no
N2 C21 H212 . . 109.471 no
N2 C21 H213 . . 109.471 no
H211 C21 H212 . . 109.4718 no
H211 C21 H213 . . 109.4716 no
H212 C21 H213 . . 109.4708 no
N2 C22 H221 . . 109.4708 no
N2 C22 H222 . . 109.4713 no
N2 C22 H223 . . 109.4714 no
H221 C22 H222 . . 109.4713 no
H221 C22 H223 . . 109.4703 no
H222 C22 H223 . . 109.4722 no
N2 C23 H231 . . 109.4712 no
N2 C23 H232 . . 109.4712 no
N2 C23 H233 . . 109.4708 no
H231 C23 H232 . . 109.4717 no
H231 C23 H233 . . 109.4714 no
H232 C23 H233 . . 109.471 no
N2 C24 H241 . . 109.471 no
N2 C24 H242 . . 109.4713 no
N2 C24 H243 . . 109.4708 no
H241 C24 H242 . . 109.4716 no
H241 C24 H243 . . 109.4706 no
H242 C24 H243 . . 109.4721 no
C31 N3 C32 . . 109.1(6) no
C31 N3 C33 . . 109.6(7) no
C31 N3 C34 . . 109.5(7) no
C32 N3 C33 . . 108.9(8) no
C32 N3 C34 . . 111.4(8) no
N3 C31 H311 . . 109.4708 no
N3 C31 H312 . . 109.4705 no
N3 C31 H313 . . 109.4714 no
H311 C31 H312 . . 109.471 no
H311 C31 H313 . . 109.4714 no
H312 C31 H313 . . 109.4723 no
N3 C32 H321 . . 109.471 no
N3 C32 H322 . . 109.4715 no
N3 C32 H323 . . 109.4709 no
H321 C32 H322 . . 109.4706 no
H321 C32 H323 . . 109.4717 no
H322 C32 H323 . . 109.4715 no
N3 C33 H331 . . 109.4715 no
N3 C33 H332 . . 109.4713 no
N3 C33 H333 . . 109.4704 no
H331 C33 H332 . . 109.4723 no
H331 C33 H333 . . 109.4703 no
H332 C33 H333 . . 109.4715 no
N3 C34 H341 . . 109.4716 no
N3 C34 H342 . . 109.4718 no
N3 C34 H343 . . 109.4711 no
H341 C34 H342 . . 109.4719 no
H341 C34 H343 . . 109.4708 no
H342 C34 H343 . . 109.4701 no

loop_
_geom_bond_atom_site_label_1
_geom_bond_atom_site_label_2
_geom_bond_site_symmetry_2
_geom_bond_distance
_geom_bond_publ_flag
I1 Cu2 . 2.525(3) no
I1 Cu4 . 3.056(3) no
I2 Cu1 . 2.630(3) no
I2 Cu4 . 2.602(3) no
I3 Cu1 1_655 2.544(3) no
I3 Cu2 . 2.777(3) no
I3 Cu3 1_655 2.742(3) no
I4 Cu5 . 2.714(3) no
I4 Cu6 . 2.901(4) no
I4 Cu6 2_544 2.525(3) no
I5 Cu2 . 2.791(3) no
I5 Cu3 1_655 2.763(3) no
I5 Cu4 . 2.528(3) no
I6 Cu1 . 3.026(4) no
I6 Cu3 . 2.528(3) no
I6 Cu4 . 2.660(3) no
I7 Cu5 . 2.654(3) no
I7 Cu6 . 2.651(3) no
I8 Cu2 . 2.673(3) no
I8 Cu3 1_655 2.698(3) no
I9 Cu5 . 2.897(4) no
I9 Cu5 2_444 2.523(4) no
I9 Cu6 . 2.711(3) no
Cu1 Cu3 . 2.625(4) no
Cu1 Cu4 . 2.487(4) no
Cu2 Cu3 1_655 2.484(4) no
Cu2 Cu4 . 2.626(4) no
Cu5 Cu6 . 2.458(5) no
Cu6 Cu6 2_544 2.610(4) no
N1 C11 . 1.500(8) no
N1 C12 . 1.500(7) no
N1 C13 . 1.500(10) no
N1 C14 . 1.500(11) no
C11 H111 . 1 no
C11 H112 . 1 no
C11 H113 . 1 no
C12 H121 . 1 no
C12 H122 . 1 no
C12 H123 . 1 no
C13 H131 . 1 no
C13 H132 . 1 no
C13 H133 . 1 no
C14 H141 . 1 no
C14 H142 . 1 no
C14 H143 . 1 no
N2 C21 . 1.500(10) no
N2 C22 . 1.500(9) no
N2 C23 . 1.500(9) no
N2 C24 . 1.500(9) no
C21 H211 . 1 no
C21 H212 . 1 no
C21 H213 . 1 no
C22 H221 . 1 no
C22 H222 . 1 no
C22 H223 . 1 no
C23 H231 . 1 no
C23 H232 . 1 no
C23 H233 . 1 no
C24 H241 . 1 no
C24 H242 . 1 no
C24 H243 . 1 no
N3 C31 . 1.500(9) no
N3 C32 . 1.500(9) no
N3 C33 . 1.500(10) no
N3 C34 . 1.500(11) no
C31 H311 . 1 no
C31 H312 . 1 no
C31 H313 . 1 no
C32 H321 . 1 no
C32 H322 . 1 no
C32 H323 . 1 no
C33 H331 . 1 no
C33 H332 . 1 no
C33 H333 . 1 no
C34 H341 . 1 no
C34 H342 . 1 no
C34 H343 . 1 no
